data_4339880
loop_
_publ_author_name
'Benson, Mark A.'
'Zacchini, Stefano'
'Boomishankar, Ramamoorthy'
'Chan, Yuri'
'Steiner, Alexander'

_publ_section_title
;
 Alkylation and acylation of cyclotriphosphazenes.
;
_journal_issue 17
_journal_name_full 'Inorganic chemistry'
_journal_page_first 7097
_journal_page_last 7108
_journal_paper_doi 10.1021/ic7009463
_journal_volume 46
_journal_year 2007
_chemical_formula_sum 'C19 H51 I N9 P3'
_chemical_formula_weight 625.50
_chemical_name_systematic
; 
 ? 
;
_space_group_IT_number 14
_symmetry_cell_setting monoclinic
_symmetry_space_group_name_Hall '-P 2yn'
_symmetry_space_group_name_H-M 'P 1 21/n 1'
_atom_sites_solution_hydrogens geom
_atom_sites_solution_primary direct
_atom_sites_solution_secondary difmap
_audit_creation_method SHELXL-97
_cell_angle_alpha 90.00
_cell_angle_beta 100.66(3)
_cell_angle_gamma 90.00
_cell_formula_units_Z 4
_cell_length_a 13.2048(13)
_cell_length_b 16.6040(17)
_cell_length_c 14.6073(15)
_cell_measurement_temperature 100(2)
_cell_volume 3147.4(6)
_computing_structure_refinement 'SHELXL-97 (Sheldrick, 1997)'
_computing_structure_solution 'SHELXS-97 (Sheldrick, 1990)'
_diffrn_ambient_temperature 100(2)
_diffrn_measured_fraction_theta_full 0.980
_diffrn_measured_fraction_theta_max 0.980
_diffrn_measurement_device_type 'Bruker Smart Apex'
_diffrn_measurement_method omega-scans
_diffrn_radiation_monochromator graphite
_diffrn_radiation_source 'fine-focus sealed tube'
_diffrn_radiation_type MoK\a
_diffrn_radiation_wavelength 0.71073
_diffrn_reflns_av_R_equivalents 0.0441
_diffrn_reflns_av_sigmaI/netI 0.0449
_diffrn_reflns_limit_h_max 14
_diffrn_reflns_limit_h_min -13
_diffrn_reflns_limit_k_max 13
_diffrn_reflns_limit_k_min -17
_diffrn_reflns_limit_l_max 15
_diffrn_reflns_limit_l_min -15
_diffrn_reflns_number 11913
_diffrn_reflns_theta_full 22.49
_diffrn_reflns_theta_max 22.49
_diffrn_reflns_theta_min 4.15
_exptl_absorpt_coefficient_mu 1.193
_exptl_absorpt_correction_type none
_exptl_crystal_colour colourless
_exptl_crystal_density_diffrn 1.320
_exptl_crystal_density_method 'not measured'
_exptl_crystal_description prism
_exptl_crystal_F_000 1304
_exptl_crystal_size_max 0.3
_exptl_crystal_size_mid 0.3
_exptl_crystal_size_min 0.2
_refine_diff_density_max 1.742
_refine_diff_density_min -1.489
_refine_diff_density_rms 0.112
_refine_ls_extinction_method none
_refine_ls_goodness_of_fit_ref 0.982
_refine_ls_hydrogen_treatment mixed
_refine_ls_matrix_type full
_refine_ls_number_parameters 317
_refine_ls_number_reflns 4021
_refine_ls_number_restraints 22
_refine_ls_restrained_S_all 0.982
_refine_ls_R_factor_all 0.0655
_refine_ls_R_factor_gt 0.0616
_refine_ls_shift/su_max 0.000
_refine_ls_shift/su_mean 0.000
_refine_ls_structure_factor_coef Fsqd
_refine_ls_weighting_details 'calc w=1/[\s^2^(Fo^2^)+(0.0118P)^2^+61.5645P] where P=(Fo^2^+2Fc^2^)/3'
_refine_ls_weighting_scheme calc
_refine_ls_wR_factor_gt 0.1425
_refine_ls_wR_factor_ref 0.1444
_reflns_number_gt 3738
_reflns_number_total 4021
_reflns_threshold_expression >2sigma(I)
_cod_data_source_file ic7009463-file003.cif
_cod_data_source_block '[3Me]I'
_cod_original_sg_symbol_H-M P2(1)/n
_cod_database_code 4339880

loop_
_symmetry_equiv_pos_as_xyz
'x, y, z'
'-x+1/2, y+1/2, -z+1/2'
'-x, -y, -z'
'x-1/2, -y-1/2, z-1/2'

loop_
_atom_site_label
_atom_site_type_symbol
_atom_site_fract_x
_atom_site_fract_y
_atom_site_fract_z
_atom_site_U_iso_or_equiv
_atom_site_adp_type
_atom_site_occupancy
_atom_site_symmetry_multiplicity
_atom_site_calc_flag
_atom_site_refinement_flags
_atom_site_disorder_assembly
_atom_site_disorder_group
I1 I 0.37081(5) 0.83997(3) 0.88489(4) 0.0281(2) Uani 1 1 d . . .
P1 P 0.59257(17) 0.76330(13) 0.14963(16) 0.0250(5) Uani 1 1 d . . .
P2 P 0.71246(17) 0.88807(13) 0.06937(15) 0.0218(5) Uani 1 1 d . . .
P3 P 0.76498(17) 0.72381(13) 0.06947(15) 0.0217(5) Uani 1 1 d . . .
N1 N 0.6131(5) 0.8584(4) 0.1193(5) 0.0233(16) Uani 1 1 d . . .
N2 N 0.7909(5) 0.8186(4) 0.0683(5) 0.0239(16) Uani 1 1 d . . .
N3 N 0.6644(5) 0.7037(4) 0.1100(5) 0.0273(17) Uani 1 1 d . . .
N4 N 0.6088(6) 0.7481(5) 0.2622(5) 0.0305(18) Uani 1 1 d D . .
H4 H 0.660(5) 0.730(6) 0.280(7) 0.037 Uiso 1 1 d D . .
N5 N 0.4694(5) 0.7549(5) 0.1152(5) 0.0266(17) Uani 1 1 d D . .
H5 H 0.452(7) 0.772(5) 0.067(4) 0.032 Uiso 1 1 d D . .
N6 N 0.7738(5) 0.9628(4) 0.1241(5) 0.0256(17) Uani 1 1 d D B .
H6 H 0.746(7) 1.002(4) 0.114(7) 0.031 Uiso 1 1 d D . .
N7 N 0.6511(6) 0.9267(5) -0.0278(5) 0.0297(18) Uani 1 1 d D . .
H7 H 0.601(5) 0.905(6) -0.043(7) 0.036 Uiso 1 1 d D . .
N8 N 0.8544(5) 0.6678(4) 0.1299(5) 0.0239(16) Uani 1 1 d D . .
H8 H 0.856(7) 0.660(6) 0.181(3) 0.029 Uiso 1 1 d D . .
N9 N 0.7621(6) 0.6932(5) -0.0368(5) 0.0301(18) Uani 1 1 d D . .
H9 H 0.745(7) 0.727(4) -0.070(6) 0.036 Uiso 1 1 d D . .
C1 C 0.5404(6) 0.9220(5) 0.1351(6) 0.025(2) Uani 1 1 d . . .
H1A H 0.5775 0.9732 0.1474 0.038 Uiso 1 1 calc R . .
H1B H 0.5092 0.9077 0.1887 0.038 Uiso 1 1 calc R . .
H1C H 0.4864 0.9276 0.0796 0.038 Uiso 1 1 calc R . .
C41 C 0.5522(7) 0.7828(6) 0.3297(6) 0.034(2) Uani 1 1 d . . .
H41 H 0.4850 0.8040 0.2953 0.040 Uiso 1 1 calc R . .
C42 C 0.6105(9) 0.8514(7) 0.3837(7) 0.051(3) Uani 1 1 d . . .
H42A H 0.6781 0.8322 0.4155 0.076 Uiso 1 1 calc R . .
H42B H 0.5715 0.8715 0.4299 0.076 Uiso 1 1 calc R . .
H42C H 0.6197 0.8949 0.3407 0.076 Uiso 1 1 calc R . .
C43 C 0.5302(9) 0.7159(7) 0.3938(7) 0.051(3) Uani 1 1 d . . .
H43A H 0.4866 0.6751 0.3575 0.076 Uiso 1 1 calc R . .
H43B H 0.4946 0.7382 0.4413 0.076 Uiso 1 1 calc R . .
H43C H 0.5953 0.6912 0.4241 0.076 Uiso 1 1 calc R . .
C51 C 0.4087(7) 0.6830(6) 0.1291(7) 0.035(2) Uani 1 1 d . . .
H51 H 0.4400 0.6577 0.1899 0.042 Uiso 1 1 calc R . .
C52 C 0.3008(7) 0.7085(7) 0.1337(7) 0.042(3) Uani 1 1 d . . .
H52A H 0.3022 0.7467 0.1851 0.063 Uiso 1 1 calc R . .
H52B H 0.2601 0.6612 0.1441 0.063 Uiso 1 1 calc R . .
H52C H 0.2696 0.7344 0.0750 0.063 Uiso 1 1 calc R . .
C53 C 0.4119(8) 0.6216(6) 0.0507(8) 0.048(3) Uani 1 1 d . . .
H53A H 0.3854 0.6467 -0.0097 0.072 Uiso 1 1 calc R . .
H53B H 0.3692 0.5749 0.0592 0.072 Uiso 1 1 calc R . .
H53C H 0.4832 0.6040 0.0526 0.072 Uiso 1 1 calc R . .
C61 C 0.8619(6) 0.9560(5) 0.2011(6) 0.031(2) Uani 1 1 d D . .
H61 H 0.8943 0.9016 0.2011 0.037 Uiso 1 1 calc R A 1
C62 C 0.9405(15) 1.0214(13) 0.1945(16) 0.036(7) Uiso 0.43(3) 1 d PD B 1
H62A H 0.9685 1.0140 0.1374 0.055 Uiso 0.43(3) 1 calc PR B 1
H62B H 0.9966 1.0182 0.2486 0.055 Uiso 0.43(3) 1 calc PR B 1
H62C H 0.9073 1.0743 0.1931 0.055 Uiso 0.43(3) 1 calc PR B 1
C63 C 0.823(2) 0.970(2) 0.2939(13) 0.048(8) Uiso 0.43(3) 1 d PD B 1
H63A H 0.7717 0.9292 0.3012 0.072 Uiso 0.43(3) 1 calc PR B 1
H63B H 0.7913 1.0238 0.2929 0.072 Uiso 0.43(3) 1 calc PR B 1
H63C H 0.8811 0.9670 0.3463 0.072 Uiso 0.43(3) 1 calc PR B 1
C62' C 0.9592(12) 0.9768(13) 0.1607(13) 0.046(6) Uiso 0.57(3) 1 d PD B 2
H62D H 0.9629 0.9415 0.1077 0.070 Uiso 0.57(3) 1 calc PR B 2
H62E H 1.0207 0.9691 0.2089 0.070 Uiso 0.57(3) 1 calc PR B 2
H62F H 0.9555 1.0331 0.1400 0.070 Uiso 0.57(3) 1 calc PR B 2
C63' C 0.8502(15) 1.0074(13) 0.2832(12) 0.042(6) Uiso 0.57(3) 1 d PD B 2
H63D H 0.7879 0.9912 0.3060 0.063 Uiso 0.57(3) 1 calc PR B 2
H63E H 0.8445 1.0641 0.2642 0.063 Uiso 0.57(3) 1 calc PR B 2
H63F H 0.9105 1.0003 0.3328 0.063 Uiso 0.57(3) 1 calc PR B 2
C71 C 0.6949(8) 0.9597(6) -0.1057(7) 0.041(2) Uani 1 1 d . . .
H71 H 0.6345 0.9775 -0.1532 0.049 Uiso 1 1 calc R . .
C72 C 0.7489(8) 0.8959(6) -0.1538(7) 0.040(2) Uani 1 1 d . . .
H72A H 0.8027 0.8701 -0.1080 0.060 Uiso 1 1 calc R . .
H72B H 0.7801 0.9212 -0.2025 0.060 Uiso 1 1 calc R . .
H72C H 0.6987 0.8553 -0.1818 0.060 Uiso 1 1 calc R . .
C73 C 0.7600(9) 1.0329(6) -0.0826(8) 0.051(3) Uani 1 1 d . . .
H73A H 0.7245 1.0712 -0.0484 0.077 Uiso 1 1 calc R . .
H73B H 0.7723 1.0580 -0.1403 0.077 Uiso 1 1 calc R . .
H73C H 0.8260 1.0176 -0.0440 0.077 Uiso 1 1 calc R . .
C81 C 0.9610(6) 0.6679(5) 0.1162(6) 0.028(2) Uani 1 1 d . . .
H81 H 0.9604 0.6760 0.0482 0.033 Uiso 1 1 calc R . .
C82 C 1.0243(7) 0.7354(6) 0.1687(7) 0.041(2) Uani 1 1 d . . .
H82A H 0.9923 0.7873 0.1488 0.061 Uiso 1 1 calc R . .
H82B H 1.0943 0.7340 0.1554 0.061 Uiso 1 1 calc R . .
H82C H 1.0270 0.7285 0.2357 0.061 Uiso 1 1 calc R . .
C83 C 1.0084(7) 0.5861(6) 0.1431(8) 0.042(3) Uani 1 1 d . . .
H83A H 1.0081 0.5759 0.2092 0.062 Uiso 1 1 calc R . .
H83B H 1.0795 0.5851 0.1323 0.062 Uiso 1 1 calc R . .
H83C H 0.9682 0.5443 0.1053 0.062 Uiso 1 1 calc R . .
C91 C 0.7252(8) 0.6128(6) -0.0685(7) 0.039(2) Uani 1 1 d . . .
H91 H 0.7273 0.5777 -0.0125 0.047 Uiso 1 1 calc R . .
C92 C 0.6181(10) 0.6150(8) -0.1208(9) 0.070(4) Uani 1 1 d . . .
H92A H 0.5731 0.6387 -0.0816 0.105 Uiso 1 1 calc R . .
H92B H 0.5950 0.5601 -0.1383 0.105 Uiso 1 1 calc R . .
H92C H 0.6151 0.6477 -0.1771 0.105 Uiso 1 1 calc R . .
C93 C 0.7963(11) 0.5784(9) -0.1265(11) 0.091(5) Uani 1 1 d . . .
H93A H 0.7955 0.6123 -0.1815 0.136 Uiso 1 1 calc R . .
H93B H 0.7738 0.5238 -0.1463 0.136 Uiso 1 1 calc R . .
H93C H 0.8664 0.5763 -0.0899 0.136 Uiso 1 1 calc R . .

loop_
_atom_site_aniso_label
_atom_site_aniso_U_11
_atom_site_aniso_U_22
_atom_site_aniso_U_33
_atom_site_aniso_U_23
_atom_site_aniso_U_13
_atom_site_aniso_U_12
I1 0.0354(4) 0.0264(3) 0.0201(3) -0.0006(2) -0.0010(2) 0.0003(3)
P1 0.0216(12) 0.0240(12) 0.0282(13) 0.0045(10) 0.0017(9) 0.0015(10)
P2 0.0264(12) 0.0183(11) 0.0210(12) -0.0008(9) 0.0053(9) 0.0001(9)
P3 0.0238(12) 0.0189(11) 0.0222(12) -0.0013(9) 0.0040(9) 0.0001(9)
N1 0.021(4) 0.019(4) 0.031(4) 0.002(3) 0.007(3) -0.003(3)
N2 0.023(4) 0.020(4) 0.030(4) 0.000(3) 0.009(3) -0.006(3)
N3 0.025(4) 0.032(4) 0.026(4) 0.006(3) 0.006(3) -0.006(3)
N4 0.022(4) 0.039(5) 0.029(4) 0.014(4) 0.000(3) 0.003(4)
N5 0.029(4) 0.035(4) 0.014(4) 0.016(3) 0.000(3) -0.002(3)
N6 0.026(4) 0.021(4) 0.029(4) 0.002(3) 0.002(3) 0.006(3)
N7 0.041(5) 0.024(4) 0.023(4) 0.002(3) 0.004(4) -0.003(4)
N8 0.027(4) 0.027(4) 0.017(4) 0.001(3) 0.003(3) 0.003(3)
N9 0.037(5) 0.025(4) 0.028(5) 0.001(3) 0.004(4) 0.006(4)
C1 0.028(5) 0.020(5) 0.029(5) 0.006(4) 0.007(4) 0.013(4)
C41 0.037(5) 0.036(6) 0.028(5) 0.004(4) 0.006(4) 0.004(4)
C42 0.068(8) 0.053(7) 0.029(6) -0.003(5) 0.001(5) 0.000(6)
C43 0.065(8) 0.052(7) 0.041(6) 0.001(5) 0.025(6) 0.004(6)
C51 0.033(5) 0.040(6) 0.028(5) 0.006(4) -0.002(4) -0.005(4)
C52 0.033(6) 0.068(7) 0.026(5) 0.004(5) 0.005(4) -0.010(5)
C53 0.039(6) 0.037(6) 0.064(8) 0.008(5) -0.001(5) -0.003(5)
C61 0.028(5) 0.028(5) 0.035(6) 0.003(4) 0.001(4) -0.001(4)
C71 0.059(7) 0.032(6) 0.033(6) -0.001(4) 0.014(5) 0.008(5)
C72 0.050(6) 0.043(6) 0.031(6) 0.002(5) 0.014(5) 0.012(5)
C73 0.069(8) 0.047(7) 0.045(7) -0.001(5) 0.032(6) -0.013(6)
C81 0.027(5) 0.030(5) 0.027(5) 0.005(4) 0.007(4) 0.003(4)
C82 0.029(5) 0.035(6) 0.058(7) 0.001(5) 0.007(5) 0.002(4)
C83 0.027(5) 0.036(6) 0.060(7) -0.001(5) 0.004(5) 0.005(5)
C91 0.056(7) 0.026(5) 0.032(6) 0.000(4) -0.006(5) 0.001(5)
C92 0.074(9) 0.053(8) 0.069(9) -0.008(7) -0.023(7) -0.014(7)
C93 0.079(10) 0.074(10) 0.109(12) -0.063(9) -0.008(9) 0.016(8)

loop_
_atom_type_symbol
_atom_type_description
_atom_type_scat_dispersion_real
_atom_type_scat_dispersion_imag
_atom_type_scat_source
C C 0.0033 0.0016 'International Tables Vol C Tables 4.2.6.8 and 6.1.1.4'
H H 0.0000 0.0000 'International Tables Vol C Tables 4.2.6.8 and 6.1.1.4'
N N 0.0061 0.0033 'International Tables Vol C Tables 4.2.6.8 and 6.1.1.4'
P P 0.1023 0.0942 'International Tables Vol C Tables 4.2.6.8 and 6.1.1.4'
I I -0.4742 1.8119 'International Tables Vol C Tables 4.2.6.8 and 6.1.1.4'

loop_
_geom_angle_atom_site_label_1
_geom_angle_atom_site_label_2
_geom_angle_atom_site_label_3
_geom_angle
N3 P1 N5 118.5(4)
N3 P1 N4 107.5(4)
N5 P1 N4 103.7(4)
N3 P1 N1 111.2(4)
N5 P1 N1 101.6(4)
N4 P1 N1 114.4(4)
N2 P2 N6 107.6(4)
N2 P2 N7 120.6(4)
N6 P2 N7 104.6(4)
N2 P2 N1 111.1(4)
N6 P2 N1 111.8(4)
N7 P2 N1 101.0(4)
N3 P3 N2 113.8(4)
N3 P3 N9 114.6(4)
N2 P3 N9 105.2(4)
N3 P3 N8 104.5(4)
N2 P3 N8 115.4(4)
N9 P3 N8 103.0(4)
C1 N1 P1 119.5(5)
C1 N1 P2 116.0(5)
P1 N1 P2 124.5(4)
P2 N2 P3 125.7(4)
P1 N3 P3 128.0(5)
C41 N4 P1 129.0(6)
C51 N5 P1 124.6(6)
C61 N6 P2 125.2(6)
C71 N7 P2 128.0(7)
C81 N8 P3 123.1(6)
C91 N9 P3 122.2(7)
N4 C41 C42 112.0(8)
N4 C41 C43 108.0(8)
C42 C41 C43 111.5(8)
N5 C51 C52 108.8(8)
N5 C51 C53 110.1(8)
C52 C51 C53 112.2(8)
N6 C61 C63' 112.6(10)
N6 C61 C62 110.6(10)
C63' C61 C62 79.5(13)
N6 C61 C62' 106.7(9)
C63' C61 C62' 113.1(12)
C62 C61 C62' 36.0(9)
N6 C61 C63 108.3(11)
C63' C61 C63 28.1(10)
C62 C61 C63 106.7(14)
C62' C61 C63 136.8(14)
N7 C71 C73 114.9(8)
N7 C71 C72 112.5(8)
C73 C71 C72 111.9(9)
N8 C81 C83 109.0(7)
N8 C81 C82 112.7(7)
C83 C81 C82 111.6(7)
N9 C91 C92 111.8(8)
N9 C91 C93 108.7(9)
C92 C91 C93 111.0(10)

loop_
_geom_bond_atom_site_label_1
_geom_bond_atom_site_label_2
_geom_bond_distance
P1 N3 1.554(8)
P1 N5 1.617(7)
P1 N4 1.638(8)
P1 N1 1.675(7)
P2 N2 1.552(7)
P2 N6 1.611(8)
P2 N7 1.631(8)
P2 N1 1.688(7)
P3 N3 1.587(7)
P3 N2 1.611(7)
P3 N9 1.627(8)
P3 N8 1.629(7)
N1 C1 1.474(10)
N4 C41 1.461(12)
N5 C51 1.472(12)
N6 C61 1.465(11)
N7 C71 1.473(12)
N8 C81 1.458(11)
N9 C91 1.467(12)
C41 C42 1.512(14)
C41 C43 1.515(14)
C51 C52 1.501(13)
C51 C53 1.541(14)
C61 C63' 1.502(14)
C61 C62 1.518(15)
C61 C62' 1.548(14)
C61 C63 1.556(15)
C71 C73 1.491(14)
C71 C72 1.519(13)
C81 C83 1.517(13)
C81 C82 1.518(13)
C91 C92 1.478(15)
C91 C93 1.491(17)
